data_2209664
loop_
_publ_author_name
'P. S. Patil'
'Mohd Mustaqim Rosli'
'Hoong-Kun Fun'
'Ibrahim Abdul Razak'
'S. M. Dharmaprakash'

_publ_section_title
;
 1-(2,4-Dichlorophenyl)-3-(3,4-dimethoxyphenyl)prop-2-en-1-one
;
_journal_coeditor_code SJ2087
_journal_issue 7
_journal_name_full 'Acta Crystallographica Section E'
_journal_page_first o2596
_journal_page_last o2598
_journal_paper_doi 10.1107/S1600536806020034
_journal_volume 62
_journal_year 2006
_chemical_formula_iupac 'C17 H14 Cl2 O3'
_chemical_formula_moiety 'C17 H14 Cl2 O3'
_chemical_formula_sum 'C17 H14 Cl2 O3'
_chemical_formula_weight 337.18
_chemical_name_common
;
1-(2,4-Dichlorophenyl)-3-(3,4-dimethoxyphenyl)prop-2-en-1-one
;
_chemical_name_systematic
;
1-(2,4-Dichlorophenyl)-3-(3,4-dimethoxyphenyl)prop-2-en-1-one
;
_space_group_IT_number 2
_symmetry_cell_setting triclinic
_symmetry_space_group_name_Hall '-P 1'
_symmetry_space_group_name_H-M 'P -1'
_atom_sites_solution_hydrogens geom
_atom_sites_solution_primary direct
_atom_sites_solution_secondary difmap
_audit_creation_method SHELXL97
_cell_angle_alpha 70.487(3)
_cell_angle_beta 84.170(4)
_cell_angle_gamma 86.707(3)
_cell_formula_units_Z 2
_cell_length_a 3.8479(2)
_cell_length_b 12.2341(6)
_cell_length_c 16.8454(7)
_cell_measurement_reflns_used 1123
_cell_measurement_temperature 100.00(10)
_cell_measurement_theta_max 27.49
_cell_measurement_theta_min 1.29
_cell_volume 743.36(6)
_computing_cell_refinement APEX2
_computing_data_collection 'APEX2 (Bruker, 2005)'
_computing_data_reduction 'SAINT (Bruker, 2005)'
_computing_molecular_graphics SHELXTL
_computing_publication_material
;
SHELXTL, PARST (Nardelli, 1995) and PLATON (Spek, 2003)
;
_computing_structure_refinement SHELXTL
_computing_structure_solution 'SHELXTL (Sheldrick, 1998)'
_diffrn_ambient_temperature 297(2)
_diffrn_detector_area_resol_mean 8.33
_diffrn_measured_fraction_theta_full 0.999
_diffrn_measured_fraction_theta_max 0.999
_diffrn_measurement_device_type 'Bruker SMART APEX2 CCD area-detector'
_diffrn_measurement_method \w
_diffrn_radiation_monochromator graphite
_diffrn_radiation_source 'fine-focus sealed tube'
_diffrn_radiation_type MoK\a
_diffrn_radiation_wavelength 0.71073
_diffrn_reflns_av_R_equivalents 0.0820
_diffrn_reflns_av_sigmaI/netI 0.1133
_diffrn_reflns_limit_h_max 4
_diffrn_reflns_limit_h_min -4
_diffrn_reflns_limit_k_max 15
_diffrn_reflns_limit_k_min -15
_diffrn_reflns_limit_l_max 21
_diffrn_reflns_limit_l_min -20
_diffrn_reflns_number 12829
_diffrn_reflns_theta_full 27.49
_diffrn_reflns_theta_max 27.49
_diffrn_reflns_theta_min 1.29
_diffrn_standards_number 0
_exptl_absorpt_coefficient_mu 0.446
_exptl_absorpt_correction_T_max 0.9806
_exptl_absorpt_correction_T_min 0.8135
_exptl_absorpt_correction_type multi-scan
_exptl_absorpt_process_details '(SADABS; Bruker, 2005)'
_exptl_crystal_colour yellow
_exptl_crystal_density_diffrn 1.506
_exptl_crystal_density_method 'not measured'
_exptl_crystal_description plate
_exptl_crystal_F_000 348
_exptl_crystal_size_max 0.35
_exptl_crystal_size_mid 0.15
_exptl_crystal_size_min 0.04
_refine_diff_density_max 0.344
_refine_diff_density_min -0.391
_refine_ls_extinction_method none
_refine_ls_goodness_of_fit_ref 1.046
_refine_ls_hydrogen_treatment constr
_refine_ls_matrix_type full
_refine_ls_number_parameters 201
_refine_ls_number_reflns 3372
_refine_ls_number_restraints 0
_refine_ls_restrained_S_all 1.046
_refine_ls_R_factor_all 0.0765
_refine_ls_R_factor_gt 0.0507
_refine_ls_shift/su_max 0.000
_refine_ls_shift/su_mean 0.000
_refine_ls_structure_factor_coef Fsqd
_refine_ls_weighting_details 'calc w = 1/[\s^2^(Fo^2^)+0.6876P] where P=(Fo^2^+2Fc^2^)/3'
_refine_ls_weighting_scheme calc
_refine_ls_wR_factor_gt 0.1191
_refine_ls_wR_factor_ref 0.1534
_reflns_number_gt 2434
_reflns_number_total 3372
_reflns_threshold_expression I>2\s(I)
_cod_data_source_file sj2087.cif
_cod_data_source_block I
_cod_depositor_comments
;
The following automatic conversions were performed:
'_symmetry_cell_setting' value 'Triclinic' changed to 'triclinic'
according to '/home/saulius/struct/CIF-dictionaries/cif_core.dic'
dictionary named 'cif_core.dic' version 2.4.1 from 2010-06-29.

Automatic conversion script
Id: cif_fix_enum 1527 2010-12-29 10:47:43Z saulius 

The following automatic conversions were performed:

'_symmetry_cell_setting' value 'Triclinic' changed to 'triclinic'
according to /home/saulius/struct/CIF-dictionaries/cif_core.dic
dictionary named 'cif_core.dic' version 2.4.1 from 2010-06-29.

Automatic conversion script
Id: cif_fix_values 1715 2011-07-08 13:25:40Z adriana 
;
_cod_database_code 2209664
_cod_database_fobs_code 2209664

loop_
_symmetry_equiv_pos_as_xyz
'x, y, z'
'-x, -y, -z'

loop_
_atom_site_type_symbol
_atom_site_label
_atom_site_fract_x
_atom_site_fract_y
_atom_site_fract_z
_atom_site_U_iso_or_equiv
_atom_site_adp_type
_atom_site_calc_flag
_atom_site_refinement_flags
_atom_site_occupancy
Cl Cl1 0.8935(2) 0.12507(6) 0.38183(5) 0.0232(2) Uani d . 1
Cl Cl2 0.4109(2) -0.30594(6) 0.47820(5) 0.0277(2) Uani d . 1
O O1 0.1962(6) 0.78761(17) 0.14256(13) 0.0223(5) Uani d . 1
O O2 0.0641(6) 0.61213(18) 0.27697(13) 0.0233(5) Uani d . 1
O O3 0.9485(6) 0.12845(18) 0.12963(13) 0.0255(5) Uani d . 1
C C1 0.7420(8) 0.0135(2) 0.35209(19) 0.0192(6) Uani d . 1
C C2 0.6568(8) -0.0890(3) 0.41734(19) 0.0212(6) Uani d . 1
H H2A 0.6794 -0.0963 0.4733 0.025 Uiso calc R 1
C C3 0.5375(8) -0.1799(3) 0.39647(19) 0.0216(7) Uani d . 1
C C4 0.5100(9) -0.1727(3) 0.3137(2) 0.0234(7) Uani d . 1
H H4A 0.4314 -0.2349 0.3010 0.028 Uiso calc R 1
C C5 0.6031(8) -0.0702(2) 0.25014(19) 0.0208(6) Uani d . 1
H H5A 0.5919 -0.0649 0.1941 0.025 Uiso calc R 1
C C6 0.7134(8) 0.0259(2) 0.26787(18) 0.0189(6) Uani d . 1
C C7 0.7834(8) 0.1358(2) 0.19392(19) 0.0199(6) Uani d . 1
C C8 0.6301(8) 0.2445(3) 0.2018(2) 0.0207(6) Uani d . 1
H H8A 0.4870 0.2422 0.2502 0.025 Uiso calc R 1
C C9 0.6895(8) 0.3475(3) 0.14110(19) 0.0212(7) Uani d . 1
H H9A 0.8308 0.3461 0.0932 0.025 Uiso calc R 1
C C10 0.5577(8) 0.4603(2) 0.14220(18) 0.0183(6) Uani d . 1
C C11 0.6317(8) 0.5572(3) 0.07113(19) 0.0208(6) Uani d . 1
H H11A 0.7609 0.5476 0.0241 0.025 Uiso calc R 1
C C12 0.5172(8) 0.6678(2) 0.06890(18) 0.0203(6) Uani d . 1
H H12A 0.5715 0.7312 0.0209 0.024 Uiso calc R 1
C C13 0.3229(8) 0.6836(2) 0.13787(19) 0.0188(6) Uani d . 1
C C14 0.2487(8) 0.5864(2) 0.21155(18) 0.0187(6) Uani d . 1
C C15 0.3607(8) 0.4773(2) 0.21246(18) 0.0194(6) Uani d . 1
H H15A 0.3055 0.4137 0.2602 0.023 Uiso calc R 1
C C16 0.2727(9) 0.8863(3) 0.06898(19) 0.0235(7) Uani d . 1
H H16A 0.1735 0.9550 0.0787 0.035 Uiso calc R 1
H H16B 0.1746 0.8766 0.0216 0.035 Uiso calc R 1
H H16C 0.5213 0.8934 0.0572 0.035 Uiso calc R 1
C C17 -0.0242(9) 0.5175(3) 0.35175(19) 0.0247(7) Uani d . 1
H H17A -0.1650 0.5455 0.3917 0.037 Uiso calc R 1
H H17B 0.1856 0.4810 0.3760 0.037 Uiso calc R 1
H H17C -0.1526 0.4622 0.3380 0.037 Uiso calc R 1

loop_
_atom_site_aniso_label
_atom_site_aniso_U_11
_atom_site_aniso_U_22
_atom_site_aniso_U_33
_atom_site_aniso_U_12
_atom_site_aniso_U_13
_atom_site_aniso_U_23
Cl1 0.0269(4) 0.0220(4) 0.0222(4) -0.0026(3) -0.0012(3) -0.0091(3)
Cl2 0.0317(5) 0.0199(4) 0.0254(4) -0.0016(3) 0.0027(3) -0.0006(3)
O1 0.0298(13) 0.0152(10) 0.0193(11) 0.0024(9) 0.0012(9) -0.0036(8)
O2 0.0294(12) 0.0190(10) 0.0202(11) -0.0005(9) 0.0045(9) -0.0068(8)
O3 0.0343(13) 0.0210(11) 0.0196(11) 0.0003(10) 0.0038(9) -0.0067(9)
C1 0.0190(15) 0.0174(13) 0.0222(15) 0.0013(11) 0.0001(12) -0.0088(11)
C2 0.0189(15) 0.0225(14) 0.0201(15) 0.0031(12) -0.0014(12) -0.0051(12)
C3 0.0180(16) 0.0183(14) 0.0238(16) 0.0033(12) 0.0022(12) -0.0024(12)
C4 0.0256(17) 0.0168(14) 0.0282(17) 0.0003(12) -0.0027(13) -0.0080(12)
C5 0.0249(17) 0.0187(14) 0.0192(15) 0.0009(12) -0.0024(12) -0.0071(11)
C6 0.0185(15) 0.0188(14) 0.0177(14) 0.0021(11) -0.0007(11) -0.0044(11)
C7 0.0226(16) 0.0191(14) 0.0185(15) -0.0010(12) -0.0021(12) -0.0066(11)
C8 0.0183(16) 0.0222(14) 0.0221(15) 0.0006(12) 0.0001(12) -0.0087(12)
C9 0.0196(16) 0.0243(15) 0.0192(15) -0.0031(12) -0.0014(12) -0.0063(12)
C10 0.0170(15) 0.0164(13) 0.0212(15) -0.0003(11) -0.0036(11) -0.0052(11)
C11 0.0210(16) 0.0224(14) 0.0175(14) -0.0028(12) 0.0006(11) -0.0049(11)
C12 0.0245(16) 0.0159(13) 0.0183(15) -0.0004(12) 0.0001(12) -0.0034(11)
C13 0.0209(16) 0.0150(13) 0.0220(15) 0.0028(11) -0.0033(12) -0.0081(11)
C14 0.0186(15) 0.0198(14) 0.0175(14) -0.0012(12) 0.0016(11) -0.0064(11)
C15 0.0187(15) 0.0178(14) 0.0191(15) -0.0003(12) -0.0017(12) -0.0026(11)
C16 0.0279(17) 0.0163(14) 0.0231(16) 0.0003(12) -0.0023(13) -0.0025(12)
C17 0.0270(17) 0.0252(15) 0.0198(15) -0.0017(13) 0.0019(12) -0.0058(12)

loop_
_atom_type_symbol
_atom_type_description
_atom_type_scat_dispersion_real
_atom_type_scat_dispersion_imag
_atom_type_scat_source
C C 0.0033 0.0016 'International Tables Vol C Tables 4.2.6.8 and 6.1.1.4'
H H 0.0000 0.0000 'International Tables Vol C Tables 4.2.6.8 and 6.1.1.4'
O O 0.0106 0.0060 'International Tables Vol C Tables 4.2.6.8 and 6.1.1.4'
Cl Cl 0.1484 0.1585 'International Tables Vol C Tables 4.2.6.8 and 6.1.1.4'

loop_
_geom_angle_atom_site_label_1
_geom_angle_atom_site_label_2
_geom_angle_atom_site_label_3
_geom_angle
C13 O1 C16 115.9(2)
C14 O2 C17 117.0(2)
C6 C1 C2 121.9(3)
C6 C1 Cl1 121.8(2)
C2 C1 Cl1 116.3(2)
C3 C2 C1 118.1(3)
C3 C2 H2A 120.9
C1 C2 H2A 120.9
C4 C3 C2 122.2(3)
C4 C3 Cl2 119.4(2)
C2 C3 Cl2 118.4(2)
C3 C4 C5 118.1(3)
C3 C4 H4A 120.9
C5 C4 H4A 120.9
C4 C5 C6 122.0(3)
C4 C5 H5A 119.0
C6 C5 H5A 119.0
C1 C6 C5 117.5(2)
C1 C6 C7 125.2(3)
C5 C6 C7 117.3(3)
O3 C7 C8 123.8(3)
O3 C7 C6 118.6(3)
C8 C7 C6 117.5(3)
C9 C8 C7 122.1(3)
C9 C8 H8A 119.0
C7 C8 H8A 119.0
C8 C9 C10 127.1(3)
C8 C9 H9A 116.4
C10 C9 H9A 116.4
C11 C10 C15 118.1(3)
C11 C10 C9 118.9(3)
C15 C10 C9 123.0(3)
C12 C11 C10 121.6(3)
C12 C11 H11A 119.2
C10 C11 H11A 119.2
C13 C12 C11 120.0(3)
C13 C12 H12A 120.0
C11 C12 H12A 120.0
O1 C13 C12 125.0(3)
O1 C13 C14 115.5(3)
C12 C13 C14 119.5(3)
O2 C14 C15 125.5(2)
O2 C14 C13 114.7(3)
C15 C14 C13 119.8(3)
C14 C15 C10 121.1(3)
C14 C15 H15A 119.5
C10 C15 H15A 119.5
O1 C16 H16A 109.5
O1 C16 H16B 109.5
H16A C16 H16B 109.5
O1 C16 H16C 109.5
H16A C16 H16C 109.5
H16B C16 H16C 109.5
O2 C17 H17A 109.5
O2 C17 H17B 109.5
H17A C17 H17B 109.5
O2 C17 H17C 109.5
H17A C17 H17C 109.5
H17B C17 H17C 109.5

loop_
_geom_bond_atom_site_label_1
_geom_bond_atom_site_label_2
_geom_bond_distance
Cl1 C1 1.750(3)
Cl2 C3 1.744(3)
O1 C13 1.360(4)
O1 C16 1.431(3)
O2 C14 1.366(4)
O2 C17 1.424(3)
O3 C7 1.226(4)
C1 C6 1.390(4)
C1 C2 1.393(4)
C2 C3 1.387(4)
C2 H2A 0.9300
C3 C4 1.382(5)
C4 C5 1.388(4)
C4 H4A 0.9300
C5 C6 1.403(4)
C5 H5A 0.9300
C6 C7 1.512(4)
C7 C8 1.464(4)
C8 C9 1.345(4)
C8 H8A 0.9300
C9 C10 1.449(4)
C9 H9A 0.9300
C10 C11 1.393(4)
C10 C15 1.408(4)
C11 C12 1.388(4)
C11 H11A 0.9300
C12 C13 1.380(4)
C12 H12A 0.9300
C13 C14 1.420(4)
C14 C15 1.374(4)
C15 H15A 0.9300
C16 H16A 0.9600
C16 H16B 0.9600
C16 H16C 0.9600
C17 H17A 0.9600
C17 H17B 0.9600
C17 H17C 0.9600

loop_
_geom_hbond_atom_site_label_D
_geom_hbond_atom_site_label_H
_geom_hbond_atom_site_label_A
_geom_hbond_site_symmetry_A
_geom_hbond_distance_DH
_geom_hbond_distance_HA
_geom_hbond_distance_DA
_geom_hbond_angle_DHA
_geom_hbond_publ_flag
C4 H4A O2 1_545 0.93 2.57 3.475(4) 165 y
C8 H8A Cl1 1_555 0.93 2.78 3.139(3) 103 y
C9 H9A O3 1_555 0.93 2.55 2.866(4) 100 y

loop_
_geom_torsion_atom_site_label_1
_geom_torsion_atom_site_label_2
_geom_torsion_atom_site_label_3
_geom_torsion_atom_site_label_4
_geom_torsion
C6 C1 C2 C3 -0.6(5)
Cl1 C1 C2 C3 -179.7(2)
C1 C2 C3 C4 1.8(5)
C1 C2 C3 Cl2 -177.0(2)
C2 C3 C4 C5 -0.6(5)
Cl2 C3 C4 C5 178.2(2)
C3 C4 C5 C6 -1.8(5)
C2 C1 C6 C5 -1.6(5)
Cl1 C1 C6 C5 177.4(2)
C2 C1 C6 C7 176.8(3)
Cl1 C1 C6 C7 -4.2(5)
C4 C5 C6 C1 2.8(5)
C4 C5 C6 C7 -175.7(3)
C1 C6 C7 O3 137.2(3)
C5 C6 C7 O3 -44.4(4)
C1 C6 C7 C8 -46.5(4)
C5 C6 C7 C8 131.9(3)
O3 C7 C8 C9 -6.9(5)
C6 C7 C8 C9 177.0(3)
C7 C8 C9 C10 -179.0(3)
C8 C9 C10 C11 -176.4(3)
C8 C9 C10 C15 4.4(5)
C15 C10 C11 C12 0.2(4)
C9 C10 C11 C12 -179.0(3)
C10 C11 C12 C13 -0.5(5)
C16 O1 C13 C12 0.5(4)
C16 O1 C13 C14 179.3(3)
C11 C12 C13 O1 -179.7(3)
C11 C12 C13 C14 1.5(4)
C17 O2 C14 C15 -1.1(4)
C17 O2 C14 C13 178.6(3)
O1 C13 C14 O2 -0.8(4)
C12 C13 C14 O2 178.1(3)
O1 C13 C14 C15 178.9(3)
C12 C13 C14 C15 -2.2(4)
O2 C14 C15 C10 -178.4(3)
C13 C14 C15 C10 1.9(4)
C11 C10 C15 C14 -0.9(4)
C9 C10 C15 C14 178.2(3)

loop_
_cod_related_entry_id
_cod_related_entry_database
_cod_related_entry_code
1 ChemSpider 30655002
